data_4064202
loop_
_publ_author_name
'Derrah, Eric J.'
'Sircoglou, Marie'
'Mercy, Maxime'
'Ladeira, Sonia'
'Bouhadir, Ghenwa'
'Miqueu, Karinne'
'Maron, Laurent'
'Bourissou, Didier'

_publ_section_title
;
 Original Transition Metal\\rightarrow Indium Interactions upon
 Coordination of a Triphosphine&#x2212;Indane
;
_journal_issue 4
_journal_name_full Organometallics
_journal_page_first 657
_journal_paper_doi 10.1021/om1011769
_journal_volume 30
_journal_year 2011
_chemical_compound_source 'synthesis as described'
_chemical_formula_moiety 'C36 H54 In P3 Pd'
_chemical_formula_sum 'C36 H54 In P3 Pd'
_chemical_formula_weight 800.92
_chemical_name_systematic
;
 ?
;
_space_group_IT_number 61
_symmetry_cell_setting orthorhombic
_symmetry_Int_Tables_number 61
_symmetry_space_group_name_Hall '-P 2ac 2ab'
_symmetry_space_group_name_H-M 'P b c a'
_atom_sites_solution_hydrogens geom
_atom_sites_solution_primary direct
_atom_sites_solution_secondary difmap
_cell_angle_alpha 90
_cell_angle_beta 90
_cell_angle_gamma 90
_cell_formula_units_Z 8
_cell_length_a 16.7730(5)
_cell_length_b 17.4538(5)
_cell_length_c 25.4024(10)
_cell_measurement_reflns_used 2741
_cell_measurement_temperature 193(2)
_cell_measurement_theta_max 22.38
_cell_measurement_theta_min 2.47
_cell_measurement_wavelength 0.71073
_cell_volume 7436.6(4)
_computing_cell_refinement 'Bruker SMART'
_computing_data_collection 'Bruker SMART'
_computing_data_reduction 'Bruker SAINT'
_computing_molecular_graphics 'Ortep-3 for Windows (Farrugia, 1997)'
_computing_publication_material 'WinGX publication routines (Farrugia, 1999)'
_computing_structure_refinement 'SHELXL-97 (Sheldrick, 2008)'
_computing_structure_solution 'SIR92 (Giacovazzo et al, 1993)'
_diffrn_ambient_temperature 193(2)
_diffrn_measured_fraction_theta_full 0.99
_diffrn_measured_fraction_theta_max 0.99
_diffrn_measurement_device_type 'CCD area detector'
_diffrn_measurement_method 'phi and omega scans'
_diffrn_radiation_monochromator graphite
_diffrn_radiation_probe x-ray
_diffrn_radiation_source 'fine-focus sealed tube'
_diffrn_radiation_type MoK\a
_diffrn_radiation_wavelength 0.71073
_diffrn_reflns_av_R_equivalents 0.1129
_diffrn_reflns_av_unetI/netI 0.0791
_diffrn_reflns_limit_h_max 20
_diffrn_reflns_limit_h_min -19
_diffrn_reflns_limit_k_max 21
_diffrn_reflns_limit_k_min -18
_diffrn_reflns_limit_l_max 30
_diffrn_reflns_limit_l_min -26
_diffrn_reflns_number 39001
_diffrn_reflns_theta_full 25.35
_diffrn_reflns_theta_max 25.35
_diffrn_reflns_theta_min 5.1
_exptl_absorpt_coefficient_mu 1.255
_exptl_absorpt_correction_T_max 0.860
_exptl_absorpt_correction_T_min 0.800
_exptl_absorpt_correction_type multi-scan
_exptl_absorpt_process_details 'SADABS (Bruker-AXS)'
_exptl_crystal_colour orange
_exptl_crystal_density_diffrn 1.431
_exptl_crystal_density_method 'not measured'
_exptl_crystal_description block
_exptl_crystal_F_000 3280
_exptl_crystal_size_max 0.4
_exptl_crystal_size_mid 0.14
_exptl_crystal_size_min 0.12
_refine_diff_density_max 0.647
_refine_diff_density_min -0.539
_refine_diff_density_rms 0.117
_refine_ls_extinction_method none
_refine_ls_goodness_of_fit_ref 0.895
_refine_ls_hydrogen_treatment constr
_refine_ls_matrix_type full
_refine_ls_number_parameters 382
_refine_ls_number_reflns 6739
_refine_ls_number_restraints 0
_refine_ls_restrained_S_all 0.895
_refine_ls_R_factor_all 0.091
_refine_ls_R_factor_gt 0.0438
_refine_ls_shift/su_max 0.001
_refine_ls_shift/su_mean 0
_refine_ls_structure_factor_coef Fsqd
_refine_ls_weighting_details 'calc w=1/[\s^2^(Fo^2^)+(0.0824P)^2^+0.0000P] where P=(Fo^2^+2Fc^2^)/3'
_refine_ls_weighting_scheme calc
_refine_ls_wR_factor_gt 0.1067
_refine_ls_wR_factor_ref 0.139
_reflns_number_gt 4277
_reflns_number_total 6739
_reflns_threshold_expression >2/sigma(I)
_cod_data_source_file om1011769_si_002.cif
_cod_data_source_block 2
_cod_database_code 4064202

loop_
_symmetry_equiv_pos_as_xyz
'x, y, z'
'-x+1/2, -y, z+1/2'
'x+1/2, -y+1/2, -z'
'-x, y+1/2, -z+1/2'
'-x, -y, -z'
'x-1/2, y, -z-1/2'
'-x-1/2, y-1/2, z'
'x, -y-1/2, z-1/2'

loop_
_atom_site_label
_atom_site_type_symbol
_atom_site_fract_x
_atom_site_fract_y
_atom_site_fract_z
_atom_site_U_iso_or_equiv
_atom_site_adp_type
_atom_site_occupancy
_atom_site_symmetry_multiplicity
_atom_site_calc_flag
_atom_site_refinement_flags
In1 In 0.84169(2) 0.22322(2) 0.636768(18) 0.02680(14) Uani 1 1 d .
Pd1 Pd 0.96293(3) 0.31700(3) 0.642448(18) 0.02473(15) Uani 1 1 d .
P2 P 1.03576(9) 0.21768(9) 0.59878(7) 0.0281(4) Uani 1 1 d .
P3 P 0.94206(9) 0.30661(9) 0.73475(7) 0.0280(4) Uani 1 1 d .
P1 P 0.88012(10) 0.40052(10) 0.59270(7) 0.0305(4) Uani 1 1 d .
C2 C 0.6688(3) 0.2900(4) 0.6115(2) 0.0331(16) Uani 1 1 d .
H2 H 0.6521 0.2387 0.6176 0.04 Uiso 1 1 calc R
C11 C 0.9959(4) 0.1245(3) 0.5108(3) 0.0332(15) Uani 1 1 d .
H11 H 1.051 0.1256 0.5022 0.04 Uiso 1 1 calc R
C26 C 1.0831(4) 0.3103(4) 0.5143(3) 0.0490(19) Uani 1 1 d .
H26A H 1.0606 0.355 0.5323 0.073 Uiso 1 1 calc R
H26B H 1.0414 0.2849 0.4937 0.073 Uiso 1 1 calc R
H26C H 1.1261 0.3269 0.4907 0.073 Uiso 1 1 calc R
C3 C 0.6119(4) 0.3450(5) 0.6015(3) 0.0435(19) Uani 1 1 d .
H3 H 0.5573 0.3313 0.5988 0.052 Uiso 1 1 calc R
C25 C 1.1165(4) 0.2544(4) 0.5550(3) 0.0362(16) Uani 1 1 d .
H25 H 1.1404 0.2099 0.5359 0.043 Uiso 1 1 calc R
C20 C 0.8592(5) 0.3238(4) 0.4956(3) 0.0451(18) Uani 1 1 d .
H20A H 0.8028 0.3137 0.503 0.068 Uiso 1 1 calc R
H20B H 0.8919 0.2837 0.5118 0.068 Uiso 1 1 calc R
H20C H 0.8679 0.324 0.4575 0.068 Uiso 1 1 calc R
C9 C 0.8629(4) 0.0836(4) 0.4903(3) 0.0371(16) Uani 1 1 d .
H9 H 0.8262 0.0584 0.4677 0.045 Uiso 1 1 calc R
C21 C 0.8339(4) 0.4655(4) 0.4911(3) 0.0469(19) Uani 1 1 d .
H21A H 0.8437 0.4638 0.4531 0.07 Uiso 1 1 calc R
H21B H 0.8499 0.5156 0.5049 0.07 Uiso 1 1 calc R
H21C H 0.7769 0.4574 0.4979 0.07 Uiso 1 1 calc R
C17 C 0.9051(4) 0.1843(4) 0.8042(3) 0.0440(18) Uani 1 1 d .
H17 H 0.9407 0.2079 0.8283 0.053 Uiso 1 1 calc R
C32 C 1.0715(4) 0.3946(4) 0.7634(3) 0.049(2) Uani 1 1 d .
H32A H 1.1232 0.3981 0.7812 0.073 Uiso 1 1 calc R
H32B H 1.0352 0.4333 0.7778 0.073 Uiso 1 1 calc R
H32C H 1.0786 0.4035 0.7256 0.073 Uiso 1 1 calc R
C1 C 0.7503(4) 0.3067(4) 0.6131(2) 0.0309(15) Uani 1 1 d .
C36 C 0.8799(5) 0.3729(5) 0.8312(3) 0.0482(19) Uani 1 1 d .
H36A H 0.845 0.4125 0.8459 0.072 Uiso 1 1 calc R
H36B H 0.9348 0.3818 0.843 0.072 Uiso 1 1 calc R
H36C H 0.8621 0.3224 0.8434 0.072 Uiso 1 1 calc R
C27 C 1.1815(4) 0.2922(5) 0.5877(3) 0.056(2) Uani 1 1 d .
H27A H 1.2252 0.3081 0.5645 0.084 Uiso 1 1 calc R
H27B H 1.2016 0.2556 0.6138 0.084 Uiso 1 1 calc R
H27C H 1.1597 0.3371 0.6058 0.084 Uiso 1 1 calc R
C5 C 0.7157(4) 0.4388(4) 0.5949(3) 0.0359(16) Uani 1 1 d .
H5 H 0.7318 0.4902 0.5888 0.043 Uiso 1 1 calc R
C22 C 0.8955(4) 0.5040(4) 0.6078(3) 0.0375(17) Uani 1 1 d .
H22 H 0.8546 0.5345 0.5883 0.045 Uiso 1 1 calc R
C33 C 1.0961(4) 0.2524(4) 0.7563(3) 0.0442(19) Uani 1 1 d .
H33A H 1.1094 0.2581 0.7189 0.066 Uiso 1 1 calc R
H33B H 1.0727 0.2017 0.7623 0.066 Uiso 1 1 calc R
H33C H 1.1445 0.2578 0.7775 0.066 Uiso 1 1 calc R
C8 C 0.8366(4) 0.1178(3) 0.5367(3) 0.0286(14) Uani 1 1 d .
H8 H 0.7817 0.1145 0.5454 0.034 Uiso 1 1 calc R
C7 C 0.8874(4) 0.1566(3) 0.5706(3) 0.0305(15) Uani 1 1 d .
C19 C 0.8825(4) 0.4020(4) 0.5185(3) 0.0358(16) Uani 1 1 d .
H19 H 0.9394 0.4107 0.5083 0.043 Uiso 1 1 calc R
C10 C 0.9431(4) 0.0867(4) 0.4777(3) 0.0383(17) Uani 1 1 d .
H10 H 0.9619 0.063 0.4464 0.046 Uiso 1 1 calc R
C12 C 0.9692(4) 0.1611(3) 0.5567(2) 0.0275(14) Uani 1 1 d .
C28 C 1.0907(4) 0.1414(4) 0.6362(3) 0.0369(16) Uani 1 1 d .
H28 H 1.1262 0.1682 0.6619 0.044 Uiso 1 1 calc R
C6 C 0.7736(4) 0.3813(4) 0.6033(3) 0.0331(15) Uani 1 1 d .
C34 C 0.8766(4) 0.3759(4) 0.7709(3) 0.0354(16) Uani 1 1 d .
H34 H 0.8949 0.4283 0.7606 0.042 Uiso 1 1 calc R
C15 C 0.8127(5) 0.0841(4) 0.7841(3) 0.056(2) Uani 1 1 d .
H15 H 0.7836 0.0397 0.7941 0.067 Uiso 1 1 calc R
C18 C 0.8953(4) 0.2150(4) 0.7538(2) 0.0296(15) Uani 1 1 d .
C14 C 0.8046(4) 0.1138(4) 0.7337(3) 0.0423(18) Uani 1 1 d .
H14 H 0.7701 0.0888 0.7095 0.051 Uiso 1 1 calc R
C13 C 0.8454(4) 0.1790(4) 0.7175(3) 0.0312(15) Uani 1 1 d .
C30 C 1.1441(4) 0.0895(4) 0.6027(3) 0.0477(19) Uani 1 1 d .
H30A H 1.1679 0.0499 0.6251 0.072 Uiso 1 1 calc R
H30B H 1.1865 0.1202 0.5866 0.072 Uiso 1 1 calc R
H30C H 1.1121 0.0652 0.5751 0.072 Uiso 1 1 calc R
C29 C 1.0325(4) 0.0927(4) 0.6681(3) 0.0442(18) Uani 1 1 d .
H29A H 1.0005 0.0611 0.6442 0.066 Uiso 1 1 calc R
H29B H 0.9971 0.1263 0.6884 0.066 Uiso 1 1 calc R
H29C H 1.0623 0.0595 0.6922 0.066 Uiso 1 1 calc R
C31 C 1.0359(4) 0.3144(4) 0.7722(3) 0.0338(15) Uani 1 1 d .
H31 H 1.0236 0.3083 0.8105 0.041 Uiso 1 1 calc R
C4 C 0.6355(4) 0.4202(5) 0.5954(3) 0.0436(18) Uani 1 1 d .
H4 H 0.5965 0.4593 0.5916 0.052 Uiso 1 1 calc R
C16 C 0.8625(5) 0.1189(5) 0.8193(3) 0.055(2) Uani 1 1 d .
H16 H 0.8682 0.0988 0.8538 0.066 Uiso 1 1 calc R
C23 C 0.8868(5) 0.5203(4) 0.6659(3) 0.053(2) Uani 1 1 d .
H23A H 0.9313 0.497 0.6851 0.08 Uiso 1 1 calc R
H23B H 0.8364 0.4988 0.6786 0.08 Uiso 1 1 calc R
H23C H 0.887 0.5758 0.6717 0.08 Uiso 1 1 calc R
C24 C 0.9782(4) 0.5275(4) 0.5884(3) 0.053(2) Uani 1 1 d .
H24A H 0.9871 0.5818 0.5962 0.079 Uiso 1 1 calc R
H24B H 0.9817 0.5192 0.5503 0.079 Uiso 1 1 calc R
H24C H 1.0188 0.4966 0.6063 0.079 Uiso 1 1 calc R
C35 C 0.7904(4) 0.3691(4) 0.7522(3) 0.0489(19) Uani 1 1 d .
H35A H 0.7671 0.3215 0.7657 0.073 Uiso 1 1 calc R
H35B H 0.789 0.3687 0.7136 0.073 Uiso 1 1 calc R
H35C H 0.7596 0.4129 0.7653 0.073 Uiso 1 1 calc R

loop_
_atom_site_aniso_label
_atom_site_aniso_U_11
_atom_site_aniso_U_22
_atom_site_aniso_U_33
_atom_site_aniso_U_23
_atom_site_aniso_U_13
_atom_site_aniso_U_12
In1 0.0249(2) 0.0274(2) 0.0281(3) -0.0012(2) 0.00072(19) -0.00329(18)
Pd1 0.0225(2) 0.0245(3) 0.0271(3) -0.0013(2) 0.0003(2) -0.00184(19)
P2 0.0258(8) 0.0279(8) 0.0307(9) -0.0028(7) 0.0012(7) 0.0014(7)
P3 0.0269(8) 0.0316(9) 0.0255(9) -0.0034(7) -0.0008(7) -0.0015(7)
P1 0.0274(8) 0.0301(9) 0.0342(10) 0.0029(7) 0.0019(7) 0.0018(7)
C2 0.027(3) 0.050(4) 0.022(4) 0.005(3) -0.003(3) -0.005(3)
C11 0.036(4) 0.031(3) 0.032(4) -0.002(3) 0.008(3) -0.002(3)
C26 0.049(4) 0.046(4) 0.052(5) 0.006(4) 0.015(4) -0.013(4)
C3 0.016(3) 0.073(5) 0.042(5) 0.007(4) 0.001(3) 0.004(3)
C25 0.036(4) 0.031(3) 0.042(4) -0.009(3) 0.008(3) -0.001(3)
C20 0.057(5) 0.044(4) 0.034(4) 0.004(3) -0.002(4) 0.002(4)
C9 0.043(4) 0.036(4) 0.033(4) -0.006(3) -0.006(3) -0.007(3)
C21 0.043(4) 0.055(5) 0.043(5) 0.020(4) 0.000(4) -0.001(4)
C17 0.051(4) 0.050(5) 0.031(4) -0.001(3) -0.005(3) -0.008(4)
C32 0.036(4) 0.055(5) 0.056(5) -0.008(4) 0.002(4) -0.007(4)
C1 0.027(3) 0.046(4) 0.020(3) 0.000(3) 0.001(3) 0.001(3)
C36 0.052(4) 0.063(5) 0.030(4) -0.015(4) 0.002(3) 0.007(4)
C27 0.039(4) 0.062(5) 0.067(6) -0.017(4) 0.006(4) -0.021(4)
C5 0.031(3) 0.041(4) 0.036(4) 0.016(3) 0.002(3) 0.004(3)
C22 0.038(4) 0.032(4) 0.043(5) 0.006(3) -0.005(3) -0.005(3)
C33 0.035(4) 0.056(5) 0.042(5) -0.007(4) -0.011(3) 0.007(4)
C8 0.028(3) 0.024(3) 0.034(4) 0.001(3) 0.003(3) -0.010(3)
C7 0.037(4) 0.022(3) 0.033(4) 0.007(3) 0.001(3) 0.000(3)
C19 0.033(4) 0.037(4) 0.037(4) 0.006(3) 0.008(3) -0.002(3)
C10 0.047(4) 0.039(4) 0.029(4) -0.009(3) 0.001(3) -0.005(3)
C12 0.031(3) 0.023(3) 0.029(4) 0.005(3) -0.003(3) -0.002(3)
C28 0.040(4) 0.031(4) 0.040(4) -0.004(3) -0.007(3) 0.012(3)
C6 0.032(3) 0.033(4) 0.035(4) 0.004(3) -0.003(3) 0.001(3)
C34 0.032(4) 0.037(4) 0.037(4) -0.007(3) 0.000(3) -0.002(3)
C15 0.075(6) 0.034(4) 0.059(6) 0.008(4) 0.005(5) -0.017(4)
C18 0.030(3) 0.033(4) 0.026(4) -0.001(3) 0.002(3) -0.006(3)
C14 0.047(4) 0.041(4) 0.039(4) 0.002(3) -0.005(3) -0.015(4)
C13 0.032(3) 0.029(3) 0.032(4) -0.001(3) 0.002(3) 0.006(3)
C30 0.052(4) 0.041(4) 0.051(5) -0.013(4) -0.005(4) 0.016(4)
C29 0.050(4) 0.037(4) 0.046(5) 0.009(3) -0.004(4) 0.008(4)
C31 0.028(3) 0.046(4) 0.028(4) -0.005(3) 0.000(3) -0.002(3)
C4 0.032(4) 0.061(5) 0.038(5) 0.009(4) 0.002(3) 0.008(4)
C16 0.070(6) 0.066(6) 0.028(4) 0.014(4) -0.003(4) -0.021(5)
C23 0.068(5) 0.031(4) 0.061(6) -0.016(4) 0.013(4) -0.009(4)
C24 0.058(5) 0.046(4) 0.055(5) 0.002(4) 0.003(4) -0.021(4)
C35 0.038(4) 0.055(5) 0.054(5) -0.019(4) 0.003(4) 0.010(4)

loop_
_atom_type_symbol
_atom_type_description
_atom_type_scat_dispersion_real
_atom_type_scat_dispersion_imag
_atom_type_scat_source
C C 0.0033 0.0016 'International Tables Vol C Tables 4.2.6.8 and 6.1.1.4'
H H 0 0 'International Tables Vol C Tables 4.2.6.8 and 6.1.1.4'
P P 0.1023 0.0942 'International Tables Vol C Tables 4.2.6.8 and 6.1.1.4'
Pd Pd -0.9988 1.0072 'International Tables Vol C Tables 4.2.6.8 and 6.1.1.4'
In In -0.7276 1.31 'International Tables Vol C Tables 4.2.6.8 and 6.1.1.4'

loop_
_geom_angle_atom_site_label_1
_geom_angle_atom_site_label_2
_geom_angle_atom_site_label_3
_geom_angle
C13 In1 C7 121.5(2)
C13 In1 C1 120.6(2)
C7 In1 C1 112.8(2)
C13 In1 Pd1 98.46(17)
C7 In1 Pd1 95.91(16)
C1 In1 Pd1 98.19(17)
P3 Pd1 P1 119.01(6)
P3 Pd1 P2 118.49(6)
P1 Pd1 P2 119.74(6)
P3 Pd1 In1 83.81(4)
P1 Pd1 In1 84.27(4)
P2 Pd1 In1 85.29(4)
C12 P2 C28 102.2(3)
C12 P2 C25 106.2(3)
C28 P2 C25 100.9(3)
C12 P2 Pd1 110.5(2)
C28 P2 Pd1 122.0(2)
C25 P2 Pd1 113.4(2)
C18 P3 C31 106.9(3)
C18 P3 C34 100.4(3)
C31 P3 C34 101.6(3)
C18 P3 Pd1 112.8(2)
C31 P3 Pd1 112.2(2)
C34 P3 Pd1 121.3(2)
C6 P1 C22 106.3(3)
C6 P1 C19 99.8(3)
C22 P1 C19 100.9(3)
C6 P1 Pd1 112.2(2)
C22 P1 Pd1 113.8(2)
C19 P1 Pd1 121.8(2)
C3 C2 C1 122.5(7)
C3 C2 H2 118.8
C1 C2 H2 118.8
C12 C11 C10 121.1(6)
C12 C11 H11 119.4
C10 C11 H11 119.4
C25 C26 H26A 109.5
C25 C26 H26B 109.5
H26A C26 H26B 109.5
C25 C26 H26C 109.5
H26A C26 H26C 109.5
H26B C26 H26C 109.5
C2 C3 C4 119.1(6)
C2 C3 H3 120.5
C4 C3 H3 120.5
C27 C25 C26 110.8(6)
C27 C25 P2 110.2(5)
C26 C25 P2 110.9(5)
C27 C25 H25 108.3
C26 C25 H25 108.3
P2 C25 H25 108.3
C19 C20 H20A 109.5
C19 C20 H20B 109.5
H20A C20 H20B 109.5
C19 C20 H20C 109.5
H20A C20 H20C 109.5
H20B C20 H20C 109.5
C10 C9 C8 119.2(6)
C10 C9 H9 120.4
C8 C9 H9 120.4
C19 C21 H21A 109.5
C19 C21 H21B 109.5
H21A C21 H21B 109.5
C19 C21 H21C 109.5
H21A C21 H21C 109.5
H21B C21 H21C 109.5
C16 C17 C18 120.2(7)
C16 C17 H17 119.9
C18 C17 H17 119.9
C31 C32 H32A 109.5
C31 C32 H32B 109.5
H32A C32 H32B 109.5
C31 C32 H32C 109.5
H32A C32 H32C 109.5
H32B C32 H32C 109.5
C6 C1 C2 118.0(6)
C6 C1 In1 118.4(4)
C2 C1 In1 123.4(5)
C34 C36 H36A 109.5
C34 C36 H36B 109.5
H36A C36 H36B 109.5
C34 C36 H36C 109.5
H36A C36 H36C 109.5
H36B C36 H36C 109.5
C25 C27 H27A 109.5
C25 C27 H27B 109.5
H27A C27 H27B 109.5
C25 C27 H27C 109.5
H27A C27 H27C 109.5
H27B C27 H27C 109.5
C4 C5 C6 120.0(6)
C4 C5 H5 120
C6 C5 H5 120
C23 C22 C24 110.6(6)
C23 C22 P1 111.8(5)
C24 C22 P1 108.6(5)
C23 C22 H22 108.6
C24 C22 H22 108.6
P1 C22 H22 108.6
C31 C33 H33A 109.5
C31 C33 H33B 109.5
H33A C33 H33B 109.5
C31 C33 H33C 109.5
H33A C33 H33C 109.5
H33B C33 H33C 109.5
C7 C8 C9 122.7(6)
C7 C8 H8 118.7
C9 C8 H8 118.7
C8 C7 C12 117.7(6)
C8 C7 In1 121.5(5)
C12 C7 In1 120.1(5)
C20 C19 C21 109.4(6)
C20 C19 P1 111.1(4)
C21 C19 P1 116.8(5)
C20 C19 H19 106.3
C21 C19 H19 106.3
P1 C19 H19 106.3
C9 C10 C11 119.8(6)
C9 C10 H10 120.1
C11 C10 H10 120.1
C11 C12 C7 119.3(6)
C11 C12 P2 122.4(5)
C7 C12 P2 118.2(5)
C30 C28 C29 109.8(6)
C30 C28 P2 115.2(5)
C29 C28 P2 110.4(4)
C30 C28 H28 107
C29 C28 H28 107
P2 C28 H28 107
C1 C6 C5 120.1(6)
C1 C6 P1 118.3(5)
C5 C6 P1 121.1(5)
C35 C34 C36 110.0(6)
C35 C34 P3 110.7(4)
C36 C34 P3 116.5(5)
C35 C34 H34 106.3
C36 C34 H34 106.3
P3 C34 H34 106.3
C16 C15 C14 119.8(7)
C16 C15 H15 120.1
C14 C15 H15 120.1
C13 C18 C17 120.2(6)
C13 C18 P3 118.1(5)
C17 C18 P3 121.5(5)
C15 C14 C13 122.0(7)
C15 C14 H14 119
C13 C14 H14 119
C14 C13 C18 118.0(6)
C14 C13 In1 123.4(5)
C18 C13 In1 118.5(5)
C28 C30 H30A 109.5
C28 C30 H30B 109.5
H30A C30 H30B 109.5
C28 C30 H30C 109.5
H30A C30 H30C 109.5
H30B C30 H30C 109.5
C28 C29 H29A 109.5
C28 C29 H29B 109.5
H29A C29 H29B 109.5
C28 C29 H29C 109.5
H29A C29 H29C 109.5
H29B C29 H29C 109.5
C32 C31 C33 110.5(5)
C32 C31 P3 108.9(5)
C33 C31 P3 112.0(5)
C32 C31 H31 108.5
C33 C31 H31 108.5
P3 C31 H31 108.5
C5 C4 C3 120.2(6)
C5 C4 H4 119.9
C3 C4 H4 119.9
C15 C16 C17 119.7(7)
C15 C16 H16 120.1
C17 C16 H16 120.1
C22 C23 H23A 109.5
C22 C23 H23B 109.5
H23A C23 H23B 109.5
C22 C23 H23C 109.5
H23A C23 H23C 109.5
H23B C23 H23C 109.5
C22 C24 H24A 109.5
C22 C24 H24B 109.5
H24A C24 H24B 109.5
C22 C24 H24C 109.5
H24A C24 H24C 109.5
H24B C24 H24C 109.5
C34 C35 H35A 109.5
C34 C35 H35B 109.5
H35A C35 H35B 109.5
C34 C35 H35C 109.5
H35A C35 H35C 109.5
H35B C35 H35C 109.5

loop_
_geom_bond_atom_site_label_1
_geom_bond_atom_site_label_2
_geom_bond_distance
In1 C13 2.192(7)
In1 C7 2.183(6)
In1 C1 2.199(6)
In1 Pd1 2.6144(6)
Pd1 P3 2.3776(18)
Pd1 P1 2.3772(17)
Pd1 P2 2.3933(17)
P2 C12 1.834(6)
P2 C28 1.877(6)
P2 C25 1.865(7)
P3 C18 1.846(6)
P3 C31 1.844(6)
P3 C34 1.874(6)
P1 C6 1.837(7)
P1 C22 1.864(7)
P1 C19 1.886(7)
C2 C3 1.377(9)
C2 C1 1.397(8)
C2 H2 0.95
C11 C12 1.402(9)
C11 C10 1.389(9)
C11 H11 0.95
C26 C25 1.528(10)
C26 H26A 0.98
C26 H26B 0.98
C26 H26C 0.98
C3 C4 1.380(10)
C3 H3 0.95
C25 C27 1.520(9)
C25 H25 1
C20 C19 1.535(9)
C20 H20A 0.98
C20 H20B 0.98
C20 H20C 0.98
C9 C10 1.384(9)
C9 C8 1.391(9)
C9 H9 0.95
C21 C19 1.542(9)
C21 H21A 0.98
C21 H21B 0.98
C21 H21C 0.98
C17 C16 1.400(10)
C17 C18 1.396(9)
C17 H17 0.95
C32 C31 1.538(9)
C32 H32A 0.98
C32 H32B 0.98
C32 H32C 0.98
C1 C6 1.382(8)
C36 C34 1.535(9)
C36 H36A 0.98
C36 H36B 0.98
C36 H36C 0.98
C27 H27A 0.98
C27 H27B 0.98
C27 H27C 0.98
C5 C4 1.385(9)
C5 C6 1.413(8)
C5 H5 0.95
C22 C23 1.509(10)
C22 C24 1.529(9)
C22 H22 1
C33 C31 1.534(9)
C33 H33A 0.98
C33 H33B 0.98
C33 H33C 0.98
C8 C7 1.388(8)
C8 H8 0.95
C7 C12 1.419(8)
C19 H19 1
C10 H10 0.95
C28 C30 1.531(9)
C28 C29 1.529(9)
C28 H28 1
C34 C35 1.526(9)
C34 H34 1
C15 C16 1.366(11)
C15 C14 1.389(10)
C15 H15 0.95
C18 C13 1.396(9)
C14 C13 1.389(9)
C14 H14 0.95
C30 H30A 0.98
C30 H30B 0.98
C30 H30C 0.98
C29 H29A 0.98
C29 H29B 0.98
C29 H29C 0.98
C31 H31 1
C4 H4 0.95
C16 H16 0.95
C23 H23A 0.98
C23 H23B 0.98
C23 H23C 0.98
C24 H24A 0.98
C24 H24B 0.98
C24 H24C 0.98
C35 H35A 0.98
C35 H35B 0.98
C35 H35C 0.98
